data_7706061
loop_
_publ_author_name
'Li, Shanhe'
'Khan, Muhammad Hamid'
'Wang, Xiaojun'
'Cai, Meiling'
'Zhang, Juzheng'
'Jiang, Ming'
'Zhang, Zhenlei'
'Wen, Xiao-An'
'Liang, Hong'
'Yang, Feng'

_publ_section_title
;
 Synthesis of a series of novel In(III) 2,6-diacetylpyridine
 bis(thiosemicarbazide) complexes: structure, anticancer function and
 mechanism.
;
_journal_issue 47
_journal_name_full 'Dalton transactions (Cambridge, England : 2003)'
_journal_page_first 17207
_journal_page_last 17220
_journal_paper_doi 10.1039/d0dt02266g
_journal_volume 49
_journal_year 2020
_chemical_formula_moiety 'C11 H14 Cl2 In N7 S2'
_chemical_formula_sum 'C11 H14 Cl2 In N7 S2'
_chemical_formula_weight 494.13
_space_group_crystal_system monoclinic
_space_group_IT_number 14
_space_group_name_Hall '-P 2yn'
_space_group_name_H-M_alt 'P 1 21/n 1'
_atom_sites_solution_hydrogens mixed
_atom_sites_solution_primary direct
_audit_creation_date 2020-10-27
_audit_creation_method
;
Olex2 1.2
(compiled 2018.05.29 svn.r3508 for OlexSys, GUI svn.r5506)
;
_audit_update_record
;
2020-10-27 deposited with the CCDC.	2020-10-30 downloaded from the CCDC.
;
_cell_angle_alpha 90
_cell_angle_beta 103.015(2)
_cell_angle_gamma 90
_cell_formula_units_Z 4
_cell_length_a 8.4977(13)
_cell_length_b 13.297(2)
_cell_length_c 15.646(2)
_cell_measurement_reflns_used 6703
_cell_measurement_temperature 296.15
_cell_measurement_theta_max 26.422
_cell_measurement_theta_min 2.521
_cell_volume 1722.5(4)
_computing_cell_refinement 'SAINT v8.27A (Bruker, 2012)'
_computing_data_reduction 'SAINT v8.27A (Bruker, 2012)'
_computing_molecular_graphics 'Olex2 (Dolomanov et al., 2009)'
_computing_publication_material 'Olex2 (Dolomanov et al., 2009)'
_computing_structure_refinement 'XL (Sheldrick, 2008)'
_computing_structure_solution 'ShelXS (Sheldrick, 2008)'
_diffrn_ambient_temperature 296.15
_diffrn_measured_fraction_theta_full 0.995
_diffrn_measured_fraction_theta_max 0.995
_diffrn_measurement_device_type 'Bruker APEX-II CCD'
_diffrn_measurement_method '\f and \w scans'
_diffrn_radiation_monochromator graphite
_diffrn_radiation_type MoK\a
_diffrn_radiation_wavelength 0.71073
_diffrn_reflns_av_R_equivalents 0.0346
_diffrn_reflns_av_unetI/netI 0.0238
_diffrn_reflns_Laue_measured_fraction_full 0.995
_diffrn_reflns_Laue_measured_fraction_max 0.995
_diffrn_reflns_limit_h_max 10
_diffrn_reflns_limit_h_min -10
_diffrn_reflns_limit_k_max 16
_diffrn_reflns_limit_k_min -16
_diffrn_reflns_limit_l_max 19
_diffrn_reflns_limit_l_min -19
_diffrn_reflns_number 19059
_diffrn_reflns_point_group_measured_fraction_full 0.995
_diffrn_reflns_point_group_measured_fraction_max 0.995
_diffrn_reflns_theta_full 25.242
_diffrn_reflns_theta_max 26.465
_diffrn_reflns_theta_min 2.032
_diffrn_standards_number 0
_exptl_absorpt_coefficient_mu 1.933
_exptl_absorpt_correction_T_max 1.00000
_exptl_absorpt_correction_T_min 0.35687
_exptl_absorpt_correction_type none
_exptl_crystal_colour 'metallic orangish orange'
_exptl_crystal_colour_lustre metallic
_exptl_crystal_colour_modifier orangish
_exptl_crystal_colour_primary orange
_exptl_crystal_density_diffrn 1.905
_exptl_crystal_density_method 'not measured'
_exptl_crystal_description plate
_exptl_crystal_F_000 976
_exptl_crystal_size_max 0.2
_exptl_crystal_size_mid 0.19
_exptl_crystal_size_min 0.18
_refine_diff_density_max 0.463
_refine_diff_density_min -0.620
_refine_diff_density_rms 0.071
_refine_ls_extinction_method none
_refine_ls_goodness_of_fit_ref 1.049
_refine_ls_hydrogen_treatment constr
_refine_ls_matrix_type full
_refine_ls_number_parameters 212
_refine_ls_number_reflns 3539
_refine_ls_number_restraints 0
_refine_ls_restrained_S_all 1.049
_refine_ls_R_factor_all 0.0294
_refine_ls_R_factor_gt 0.0225
_refine_ls_shift/su_max 0.001
_refine_ls_shift/su_mean 0.000
_refine_ls_structure_factor_coef Fsqd
_refine_ls_weighting_details 'w=1/[\s^2^(Fo^2^)+(0.0206P)^2^+1.6299P] where P=(Fo^2^+2Fc^2^)/3'
_refine_ls_weighting_scheme calc
_refine_ls_wR_factor_gt 0.0515
_refine_ls_wR_factor_ref 0.0547
_reflns_Friedel_coverage 0.000
_reflns_number_gt 3070
_reflns_number_total 3539
_reflns_threshold_expression 'I > 2\s(I)'
_cod_data_source_file d0dt02266g2.cif
_cod_data_source_block aaaa
_cod_original_cell_volume 1722.4(5)
_cod_database_code 7706061
_shelx_shelxl_version_number 2014/7
_shelx_space_group_comment
;
The symmetry employed for this shelxl refinement is uniquely defined
by the following loop, which should always be used as a source of
symmetry information in preference to the above space-group names.
They are only intended as comments.
;
_shelx_estimated_absorpt_t_max 0.722
_shelx_estimated_absorpt_t_min 0.699
_olex2_refinement_description
;
1. Fixed Uiso
 At 1.2 times of:
  All C(H) groups, All N(H) groups, All N(H,H) groups
 At 1.5 times of:
  All C(H,H,H) groups
2.a Rotating group:
 N1(H1A,H1B), N7(H7A,H7B)
2.b Aromatic/amide H refined with riding coordinates:
 N6(H6), C5(H5), C7(H7), C6(H6A)
2.c Idealised Me refined as rotating group:
 C10(H10A,H10B,H10C), C2(H2A,H2B,H2C)
;
_olex2_submission_special_instructions 'No special instructions were received'

loop_
_space_group_symop_operation_xyz
'x, y, z'
'-x+1/2, y+1/2, -z+1/2'
'-x, -y, -z'
'x-1/2, -y-1/2, z-1/2'

loop_
_atom_site_label
_atom_site_type_symbol
_atom_site_fract_x
_atom_site_fract_y
_atom_site_fract_z
_atom_site_U_iso_or_equiv
_atom_site_adp_type
_atom_site_occupancy
_atom_site_site_symmetry_order
_atom_site_calc_flag
_atom_site_refinement_flags_posn
_atom_site_refinement_flags_adp
_atom_site_refinement_flags_occupancy
_atom_site_disorder_assembly
_atom_site_disorder_group
In1 In -0.00252(2) 0.36492(2) 0.77279(2) 0.02492(7) Uani 1 1 d . . . . .
Cl2 Cl -0.27219(8) 0.33902(5) 0.65807(5) 0.03400(16) Uani 1 1 d . . . . .
Cl1 Cl 0.27122(8) 0.40508(6) 0.86438(4) 0.03512(16) Uani 1 1 d . . . . .
S2 S -0.14625(10) 0.42453(5) 0.89626(5) 0.03819(18) Uani 1 1 d . . . . .
S1 S -0.04133(10) 0.19414(5) 0.84615(5) 0.03746(17) Uani 1 1 d . . . . .
N6 N -0.1224(3) 0.59815(17) 0.81385(15) 0.0302(5) Uani 1 1 d . . . . .
H6 H -0.1390 0.6618 0.8072 0.036 Uiso 1 1 calc R . . . .
C11 C -0.1679(3) 0.5497(2) 0.88024(17) 0.0301(6) Uani 1 1 d . . . . .
C9 C 0.0038(3) 0.5987(2) 0.69987(18) 0.0281(6) Uani 1 1 d . . . . .
N5 N -0.0504(3) 0.54747(16) 0.75724(14) 0.0258(5) Uani 1 1 d . . . . .
C5 C 0.2363(4) 0.4177(2) 0.54478(18) 0.0384(7) Uani 1 1 d . . . . .
H5 H 0.2873 0.3755 0.5120 0.046 Uiso 1 1 calc R . . . .
C7 C 0.1532(3) 0.5808(2) 0.57903(19) 0.0368(7) Uani 1 1 d . . . . .
H7 H 0.1470 0.6498 0.5690 0.044 Uiso 1 1 calc R . . . .
C3 C 0.1628(3) 0.2698(2) 0.62772(18) 0.0329(6) Uani 1 1 d . . . . .
C8 C 0.0853(3) 0.5383(2) 0.64333(17) 0.0272(6) Uani 1 1 d . . . . .
C4 C 0.1647(3) 0.3782(2) 0.60967(17) 0.0298(6) Uani 1 1 d . . . . .
C1 C 0.0205(3) 0.1170(2) 0.77043(19) 0.0322(6) Uani 1 1 d . . . . .
C10 C -0.0095(4) 0.7098(2) 0.6893(2) 0.0405(7) Uani 1 1 d . . . . .
H10A H -0.1190 0.7274 0.6624 0.061 Uiso 1 1 calc GR . . . .
H10B H 0.0606 0.7322 0.6529 0.061 Uiso 1 1 calc GR . . . .
H10C H 0.0213 0.7413 0.7458 0.061 Uiso 1 1 calc GR . . . .
C2 C 0.2250(5) 0.1956(3) 0.5722(2) 0.0569(10) Uani 1 1 d . . . . .
H2A H 0.1467 0.1863 0.5181 0.085 Uiso 1 1 calc GR . . . .
H2B H 0.2446 0.1326 0.6026 0.085 Uiso 1 1 calc GR . . . .
H2C H 0.3240 0.2201 0.5600 0.085 Uiso 1 1 calc GR . . . .
C6 C 0.2301(4) 0.5192(3) 0.53010(19) 0.0412(7) Uani 1 1 d . . . . .
H6A H 0.2776 0.5467 0.4873 0.049 Uiso 1 1 calc R . . . .
N3 N 0.0996(3) 0.24344(16) 0.69273(14) 0.0294(5) Uani 1 1 d . . . . .
N2 N 0.0893(3) 0.14317(17) 0.70630(16) 0.0360(6) Uani 1 1 d . . . . .
N1 N -0.0010(3) 0.01701(18) 0.77560(18) 0.0429(6) Uani 1 1 d . . . . .
H1A H 0.0907 -0.0124 0.7790 0.051 Uiso 1 1 d GR . . . .
H1B H -0.0357 0.0026 0.8219 0.051 Uiso 1 1 d GR . . . .
N4 N 0.0919(3) 0.43797(16) 0.65781(14) 0.0263(5) Uani 1 1 d . . . . .
N7 N -0.2289(3) 0.6078(2) 0.93305(16) 0.0433(6) Uani 1 1 d . . . . .
H7A H -0.2802 0.6568 0.9029 0.052 Uiso 1 1 d GR . . . .
H7B H -0.2954 0.5738 0.9560 0.052 Uiso 1 1 d GR . . . .

loop_
_atom_site_aniso_label
_atom_site_aniso_U_11
_atom_site_aniso_U_22
_atom_site_aniso_U_33
_atom_site_aniso_U_23
_atom_site_aniso_U_13
_atom_site_aniso_U_12
In1 0.02947(11) 0.02199(10) 0.02422(10) 0.00242(7) 0.00800(7) 0.00053(7)
Cl2 0.0349(4) 0.0307(4) 0.0344(4) 0.0033(3) 0.0035(3) -0.0021(3)
Cl1 0.0338(4) 0.0399(4) 0.0309(3) -0.0026(3) 0.0057(3) -0.0013(3)
S2 0.0556(5) 0.0293(4) 0.0362(4) 0.0072(3) 0.0239(4) 0.0068(3)
S1 0.0463(4) 0.0265(4) 0.0434(4) 0.0089(3) 0.0181(3) 0.0047(3)
N6 0.0376(13) 0.0211(11) 0.0340(12) 0.0025(10) 0.0125(10) 0.0027(10)
C11 0.0308(14) 0.0315(15) 0.0267(14) -0.0012(11) 0.0034(11) 0.0026(11)
C9 0.0245(13) 0.0252(13) 0.0326(14) 0.0061(11) 0.0024(11) -0.0041(11)
N5 0.0268(11) 0.0245(11) 0.0258(11) 0.0011(9) 0.0056(9) 0.0009(9)
C5 0.0370(16) 0.055(2) 0.0250(14) -0.0017(13) 0.0111(12) -0.0008(14)
C7 0.0329(15) 0.0403(17) 0.0354(16) 0.0148(13) 0.0040(13) -0.0053(13)
C3 0.0366(15) 0.0357(16) 0.0270(14) -0.0024(12) 0.0081(12) 0.0055(12)
C8 0.0245(13) 0.0303(14) 0.0251(13) 0.0070(11) 0.0018(10) -0.0030(11)
C4 0.0280(13) 0.0396(16) 0.0219(13) -0.0003(11) 0.0057(11) -0.0015(12)
C1 0.0285(14) 0.0242(14) 0.0397(16) 0.0026(12) -0.0014(12) 0.0023(11)
C10 0.0457(18) 0.0265(15) 0.0516(19) 0.0093(14) 0.0156(15) -0.0023(13)
C2 0.082(3) 0.053(2) 0.0438(19) -0.0033(16) 0.0308(19) 0.0145(19)
C6 0.0392(17) 0.058(2) 0.0284(15) 0.0112(14) 0.0112(13) -0.0071(15)
N3 0.0319(12) 0.0258(12) 0.0297(12) -0.0014(10) 0.0054(10) 0.0014(9)
N2 0.0445(14) 0.0247(12) 0.0383(13) -0.0016(10) 0.0081(11) 0.0022(10)
N1 0.0407(15) 0.0277(13) 0.0564(17) 0.0059(12) 0.0027(12) 0.0005(11)
N4 0.0276(11) 0.0277(12) 0.0228(11) 0.0027(9) 0.0038(9) -0.0018(9)
N7 0.0560(17) 0.0401(15) 0.0374(14) 0.0039(12) 0.0180(13) 0.0177(13)

loop_
_atom_type_symbol
_atom_type_description
_atom_type_scat_dispersion_real
_atom_type_scat_dispersion_imag
_atom_type_scat_source
C C 0.0033 0.0016 'International Tables Vol C Tables 4.2.6.8 and 6.1.1.4'
H H 0.0000 0.0000 'International Tables Vol C Tables 4.2.6.8 and 6.1.1.4'
Cl Cl 0.1484 0.1585 'International Tables Vol C Tables 4.2.6.8 and 6.1.1.4'
In In -0.7276 1.3100 'International Tables Vol C Tables 4.2.6.8 and 6.1.1.4'
N N 0.0061 0.0033 'International Tables Vol C Tables 4.2.6.8 and 6.1.1.4'
S S 0.1246 0.1234 'International Tables Vol C Tables 4.2.6.8 and 6.1.1.4'

loop_
_geom_angle_atom_site_label_1
_geom_angle_atom_site_label_2
_geom_angle_atom_site_label_3
_geom_angle
_geom_angle_site_symmetry_1
_geom_angle_site_symmetry_3
_geom_angle_publ_flag
Cl2 In1 S2 93.68(3) . . ?
Cl2 In1 S1 90.54(3) . . ?
Cl1 In1 Cl2 170.87(2) . . ?
Cl1 In1 S2 92.33(3) . . ?
Cl1 In1 S1 97.34(3) . . ?
S1 In1 S2 79.21(2) . . ?
N5 In1 Cl2 87.83(5) . . ?
N5 In1 Cl1 87.58(5) . . ?
N5 In1 S2 71.46(5) . . ?
N5 In1 S1 150.44(5) . . ?
N3 In1 Cl2 85.06(6) . . ?
N3 In1 Cl1 92.60(6) . . ?
N3 In1 S2 153.56(6) . . ?
N3 In1 S1 74.40(6) . . ?
N3 In1 N5 134.71(7) . . ?
N3 In1 N4 68.93(8) . . ?
N4 In1 Cl2 85.73(5) . . ?
N4 In1 Cl1 85.19(6) . . ?
N4 In1 S2 137.41(6) . . ?
N4 In1 S1 143.32(6) . . ?
N4 In1 N5 65.96(7) . . ?
C11 S2 In1 103.96(10) . . ?
C1 S1 In1 97.28(10) . . ?
C11 N6 H6 119.6 . . ?
C11 N6 N5 120.8(2) . . ?
N5 N6 H6 119.6 . . ?
N6 C11 S2 123.0(2) . . ?
N7 C11 S2 122.0(2) . . ?
N7 C11 N6 115.0(3) . . ?
N5 C9 C8 114.7(2) . . ?
N5 C9 C10 124.8(3) . . ?
C8 C9 C10 120.5(2) . . ?
N6 N5 In1 120.74(15) . . ?
C9 N5 In1 120.76(18) . . ?
C9 N5 N6 118.3(2) . . ?
C4 C5 H5 120.5 . . ?
C6 C5 H5 120.5 . . ?
C6 C5 C4 119.1(3) . . ?
C8 C7 H7 120.5 . . ?
C6 C7 H7 120.5 . . ?
C6 C7 C8 119.1(3) . . ?
C4 C3 C2 121.1(3) . . ?
N3 C3 C4 116.0(2) . . ?
N3 C3 C2 122.8(3) . . ?
C7 C8 C9 122.7(2) . . ?
N4 C8 C9 116.3(2) . . ?
N4 C8 C7 121.0(3) . . ?
C5 C4 C3 122.2(3) . . ?
N4 C4 C5 121.2(3) . . ?
N4 C4 C3 116.6(2) . . ?
N2 C1 S1 128.2(2) . . ?
N2 C1 N1 113.3(3) . . ?
N1 C1 S1 118.4(2) . . ?
C9 C10 H10A 109.5 . . ?
C9 C10 H10B 109.5 . . ?
C9 C10 H10C 109.5 . . ?
H10A C10 H10B 109.5 . . ?
H10A C10 H10C 109.5 . . ?
H10B C10 H10C 109.5 . . ?
C3 C2 H2A 109.5 . . ?
C3 C2 H2B 109.5 . . ?
C3 C2 H2C 109.5 . . ?
H2A C2 H2B 109.5 . . ?
H2A C2 H2C 109.5 . . ?
H2B C2 H2C 109.5 . . ?
C5 C6 C7 119.8(3) . . ?
C5 C6 H6A 120.1 . . ?
C7 C6 H6A 120.1 . . ?
C3 N3 In1 120.22(19) . . ?
C3 N3 N2 116.1(2) . . ?
N2 N3 In1 123.57(17) . . ?
C1 N2 N3 115.7(2) . . ?
C1 N1 H1A 108.5 . . ?
C1 N1 H1B 110.3 . . ?
H1A N1 H1B 108.8 . . ?
C8 N4 In1 122.00(17) . . ?
C4 N4 In1 117.92(17) . . ?
C4 N4 C8 119.9(2) . . ?
C11 N7 H7A 108.7 . . ?
C11 N7 H7B 109.9 . . ?
H7A N7 H7B 109.1 . . ?

loop_
_geom_bond_atom_site_label_1
_geom_bond_atom_site_label_2
_geom_bond_distance
_geom_bond_site_symmetry_2
_geom_bond_publ_flag
In1 Cl2 2.5960(8) . ?
In1 Cl1 2.4996(8) . ?
In1 S2 2.6296(8) . ?
In1 S1 2.5987(8) . ?
In1 N5 2.464(2) . ?
In1 N3 2.328(2) . ?
In1 N4 2.340(2) . ?
S2 C11 1.687(3) . ?
S1 C1 1.735(3) . ?
N6 H6 0.8600 . ?
N6 C11 1.351(3) . ?
N6 N5 1.363(3) . ?
C11 N7 1.320(4) . ?
C9 N5 1.291(3) . ?
C9 C8 1.477(4) . ?
C9 C10 1.488(4) . ?
C5 H5 0.9300 . ?
C5 C4 1.398(4) . ?
C5 C6 1.369(5) . ?
C7 H7 0.9300 . ?
C7 C8 1.388(4) . ?
C7 C6 1.382(4) . ?
C3 C4 1.470(4) . ?
C3 C2 1.488(4) . ?
C3 N3 1.301(4) . ?
C8 N4 1.352(3) . ?
C4 N4 1.339(3) . ?
C1 N2 1.316(4) . ?
C1 N1 1.347(4) . ?
C10 H10A 0.9600 . ?
C10 H10B 0.9600 . ?
C10 H10C 0.9600 . ?
C2 H2A 0.9600 . ?
C2 H2B 0.9600 . ?
C2 H2C 0.9600 . ?
C6 H6A 0.9300 . ?
N3 N2 1.356(3) . ?
N1 H1A 0.8630 . ?
N1 H1B 0.8627 . ?
N7 H7A 0.8621 . ?
N7 H7B 0.8625 . ?

loop_
_geom_torsion_atom_site_label_1
_geom_torsion_atom_site_label_2
_geom_torsion_atom_site_label_3
_geom_torsion_atom_site_label_4
_geom_torsion
_geom_torsion_site_symmetry_1
_geom_torsion_site_symmetry_2
_geom_torsion_site_symmetry_3
_geom_torsion_site_symmetry_4
_geom_torsion_publ_flag
In1 S2 C11 N6 2.5(3) . . . . ?
In1 S2 C11 N7 -176.6(2) . . . . ?
In1 S1 C1 N2 9.7(3) . . . . ?
In1 S1 C1 N1 -170.8(2) . . . . ?
In1 N3 N2 C1 -1.8(3) . . . . ?
S1 C1 N2 N3 -6.6(4) . . . . ?
C11 N6 N5 In1 0.6(3) . . . . ?
C11 N6 N5 C9 -173.9(2) . . . . ?
C9 C8 N4 In1 -4.5(3) . . . . ?
C9 C8 N4 C4 -179.5(2) . . . . ?
N5 N6 C11 S2 -2.3(4) . . . . ?
N5 N6 C11 N7 176.8(2) . . . . ?
N5 C9 C8 C7 -178.9(2) . . . . ?
N5 C9 C8 N4 0.6(3) . . . . ?
C5 C4 N4 In1 -174.5(2) . . . . ?
C5 C4 N4 C8 0.7(4) . . . . ?
C7 C8 N4 In1 174.99(19) . . . . ?
C7 C8 N4 C4 0.0(4) . . . . ?
C3 C4 N4 In1 6.5(3) . . . . ?
C3 C4 N4 C8 -178.3(2) . . . . ?
C3 N3 N2 C1 -177.9(2) . . . . ?
C8 C9 N5 In1 3.4(3) . . . . ?
C8 C9 N5 N6 177.8(2) . . . . ?
C8 C7 C6 C5 0.9(4) . . . . ?
C4 C5 C6 C7 -0.3(4) . . . . ?
C4 C3 N3 In1 0.1(3) . . . . ?
C4 C3 N3 N2 176.4(2) . . . . ?
C10 C9 N5 In1 -175.9(2) . . . . ?
C10 C9 N5 N6 -1.4(4) . . . . ?
C10 C9 C8 C7 0.4(4) . . . . ?
C10 C9 C8 N4 179.9(2) . . . . ?
C2 C3 C4 C5 -5.3(4) . . . . ?
C2 C3 C4 N4 173.6(3) . . . . ?
C2 C3 N3 In1 -177.9(2) . . . . ?
C2 C3 N3 N2 -1.6(4) . . . . ?
C6 C5 C4 C3 178.4(3) . . . . ?
C6 C5 C4 N4 -0.5(4) . . . . ?
C6 C7 C8 C9 178.7(3) . . . . ?
C6 C7 C8 N4 -0.8(4) . . . . ?
N3 C3 C4 C5 176.7(3) . . . . ?
N3 C3 C4 N4 -4.4(4) . . . . ?
N1 C1 N2 N3 173.9(2) . . . . ?
